data_9017661
loop_
_publ_author_name
'Gatta, G. D.'
'Bosi, F.'
'McIntyre, G. J.'
'Skogby, H.'

_publ_section_title
;
 First accurate location of two proton sites in tourmaline: A single-crystal
 neutron diffraction study of oxy-dravite
 Note: H1 site off the three-fold axis
;
_journal_name_full 'Mineralogical Magazine'
_journal_page_first 681
_journal_page_last 692
_journal_volume 78
_journal_year 2014
_chemical_compound_source 'Osarara, Narok District, Kenya'
_chemical_formula_sum 'Al6.537 B3 Fe0.6 H3.165 Mg1.863 Na0.873 O31 Si6'
_chemical_name_mineral Oxy-dravite
_space_group_IT_number 160
_space_group_name_Hall 'R 3 -2"'
_space_group_name_H-M_alt 'R 3 m :H'
_symmetry_space_group_name_H-M 'R 3 m :H'
_cell_angle_alpha 90
_cell_angle_beta 90
_cell_angle_gamma 120
_cell_length_a 15.9272
_cell_length_b 15.9272
_cell_length_c 7.2001
_cell_formula_units_Z 3
_cell_volume 1581.787
_database_code_amcsd 0020484
_exptl_crystal_density_diffrn 3.072
_cod_data_source_file inputs/fixed/downloads/18/18568.cif
_cod_data_source_block 18568
_cod_original_sg_symbol_H-M 'R 3 m'
_cod_original_formula_sum 'Na.873 Al6.537 Mg1.863 Fe.6 B3 Si6 O31 H3.165'
_cod_database_code 9017661

loop_
_space_group_symop_operation_xyz
x,y,z
2/3+x,1/3+y,1/3+z
1/3+x,2/3+y,2/3+z
x,x-y,z
2/3+x,1/3+x-y,1/3+z
1/3+x,2/3+x-y,2/3+z
-y,-x,z
2/3-y,1/3-x,1/3+z
1/3-y,2/3-x,2/3+z
-x+y,y,z
2/3-x+y,1/3+y,1/3+z
1/3-x+y,2/3+y,2/3+z
-y,x-y,z
2/3-y,1/3+x-y,1/3+z
1/3-y,2/3+x-y,2/3+z
-x+y,-x,z
2/3-x+y,1/3-x,1/3+z
1/3-x+y,2/3-x,2/3+z

loop_
_atom_site_aniso_label
_atom_site_aniso_U_11
_atom_site_aniso_U_22
_atom_site_aniso_U_33
_atom_site_aniso_U_12
_atom_site_aniso_U_13
_atom_site_aniso_U_23
NaX 0.00870 0.00870 0.01480 0.00430 0.00000 0.00000
AlY 0.00520 0.00330 0.00780 0.00260 -0.00280 -0.00140
MgY 0.00520 0.00330 0.00780 0.00260 -0.00280 -0.00140
FeY 0.00520 0.00330 0.00780 0.00260 -0.00280 -0.00140
AlZ 0.00230 0.00210 0.00330 0.00090 -0.00040 -0.00010
MgZ 0.00230 0.00210 0.00330 0.00090 -0.00040 -0.00010
B 0.00240 0.00230 0.00590 0.00110 0.00040 0.00070
SiT 0.00280 0.00220 0.00390 0.00120 -0.00050 -0.00040
O1 0.01100 0.01100 0.00590 0.00550 0.00000 0.00000
O2 0.00960 0.00320 0.00800 0.00160 0.00040 0.00080
O3 0.01910 0.01050 0.00550 0.00950 0.00090 0.00040
O4 0.00410 0.00880 0.00720 0.00440 -0.00070 -0.00130
O5 0.00810 0.00420 0.00700 0.00410 0.00060 0.00030
O6 0.00720 0.00760 0.00450 0.00520 -0.00060 -0.00080
O7 0.00500 0.00360 0.00700 0.00060 -0.00240 -0.00050
O8 0.00330 0.00600 0.01120 0.00240 0.00060 0.00110
H3 0.04510 0.02880 0.00720 0.02260 0.00080 0.00040

loop_
_atom_site_label
_atom_site_fract_x
_atom_site_fract_y
_atom_site_fract_z
_atom_site_occupancy
_atom_site_U_iso_or_equiv
NaX 0.00000 0.00000 0.23240 0.87300 0.01070
AlY 0.12267 0.06134 0.63585 0.52900 0.00519
MgY 0.12267 0.06134 0.63585 0.27100 0.00519
FeY 0.12267 0.06134 0.63585 0.20000 0.00519
AlZ 0.29768 0.26140 0.61077 0.82500 0.00266
MgZ 0.29768 0.26140 0.61077 0.17500 0.00266
B 0.10989 0.21979 0.45431 1.00000 0.00353
SiT 0.19162 0.18987 0.00078 1.00000 0.00295
O1 0.00000 0.00000 0.77118 1.00000 0.00933
O2 0.06069 0.12138 0.48769 1.00000 0.00765
O3 0.26136 0.13068 0.50988 1.01300 0.01077
O4 0.09382 0.18763 0.07268 1.00000 0.00622
O5 0.18437 0.09219 0.09380 1.00000 0.00599
O6 0.19459 0.18441 0.77775 1.00000 0.00578
O7 0.28541 0.28486 0.07822 1.00000 0.00587
O8 0.20919 0.27007 0.43990 1.00000 0.00684
H3 0.25766 0.12883 0.37526 0.95400 0.02520
H1 0.01940 0.00970 0.90430 0.10100 0.01400

loop_
_cod_related_entry_id
_cod_related_entry_database
_cod_related_entry_code
1 AMCSD 0020484
